data_9002727
loop_
_publ_author_name
'Krause, W.'
'Bernhardt, H. J.'
'McCammon, C. A.'
'Effenberger, H.'

_publ_section_title
;Neustadtelite and cobaltneustadtelite, the Fe- and Co- analogues of
 medenbachite
;
_journal_name_full 'American Mineralogist'
_journal_page_first 726
_journal_page_last 738
_journal_volume 87
_journal_year 2002
_chemical_formula_sum 'As2 Bi1.95 Ca0.05 Co0.16 Fe1.63 H3 Ni0.19 O12 Zn0.02'
_chemical_name_mineral Cobaltneustadtelite
_space_group_IT_number 2
_symmetry_space_group_name_Hall '-P 1'
_symmetry_space_group_name_H-M 'P -1'
_cell_angle_alpha 83.30
_cell_angle_beta 70.67
_cell_angle_gamma 87.14
_cell_formula_units_Z 2
_cell_length_a 9.144
_cell_length_b 6.146
_cell_length_c 9.337
_cell_volume 491.733
_database_code_amcsd 0002816
_exptl_crystal_density_diffrn 5.858
_cod_original_formula_sum 'Bi1.95 Ca.05 Fe1.63 Co.16 Ni.19 Zn.02 As2 O12 H3'
_cod_database_code 9002727

loop_
_space_group_symop_operation_xyz
x,y,z
-x,-y,-z

loop_
_atom_site_aniso_label
_atom_site_aniso_U_11
_atom_site_aniso_U_22
_atom_site_aniso_U_33
_atom_site_aniso_U_12
_atom_site_aniso_U_13
_atom_site_aniso_U_23
Bi12 0.06240 0.02650 0.02150 -0.01730 -0.01410 -0.00040
Bi1 0.04730 0.03550 0.02730 -0.01480 -0.00940 -0.00340
Ca1 0.04730 0.03550 0.02730 -0.01480 -0.00940 -0.00340
Bi2 0.04260 0.03100 0.02690 -0.00910 -0.01300 -0.00140
Ca2 0.04260 0.03100 0.02690 -0.00910 -0.01300 -0.00140
FeM1 0.01020 0.01770 0.01590 0.00030 -0.00520 -0.00310
FeM2 0.01440 0.01810 0.01930 0.00420 -0.00710 -0.00700
CoM2 0.01440 0.01810 0.01930 0.00420 -0.00710 -0.00700
NiM2 0.01440 0.01810 0.01930 0.00420 -0.00710 -0.00700
ZnM2 0.01440 0.01810 0.01930 0.00420 -0.00710 -0.00700
As 0.01720 0.01860 0.01690 0.00130 -0.00800 -0.00470
O1 0.00900 0.02700 0.01500 0.01200 0.00100 -0.00100
O-H2 0.00400 0.02500 0.01900 0.00300 -0.00100 -0.00500
O3 0.01800 0.01800 0.02700 0.00100 -0.01200 0.00000
O4 0.01900 0.02200 0.02100 0.01000 -0.00900 -0.01600
O-H5 0.00600 0.04000 0.02700 -0.00800 -0.00900 0.01300
O5 0.00600 0.04000 0.02700 -0.00800 -0.00900 0.01300
O6 0.03900 0.05000 0.02700 0.01800 -0.02800 -0.00600
FeM1* 0.01020 0.01770 0.01590 0.00030 -0.00520 -0.00310
FeM2* 0.01440 0.01810 0.01930 0.00420 -0.00710 -0.00700
CoM2* 0.01440 0.01810 0.01930 0.00420 -0.00710 -0.00700
NiM2* 0.01440 0.01810 0.01930 0.00420 -0.00710 -0.00700
ZnM2* 0.01440 0.01810 0.01930 0.00420 -0.00710 -0.00700
As* 0.01720 0.01860 0.01690 0.00130 -0.00800 -0.00470
O1* 0.00900 0.02700 0.01500 0.01200 0.00100 -0.00100
O-H2* 0.00400 0.02500 0.01900 0.00300 -0.00100 -0.00500
O3* 0.01800 0.01800 0.02700 0.00100 -0.01200 0.00000
O4* 0.01900 0.02200 0.02100 0.01000 -0.00900 -0.01600
O-H5* 0.00600 0.04000 0.02700 -0.00800 -0.00900 0.01300
O5* 0.00600 0.04000 0.02700 -0.00800 -0.00900 0.01300
O6* 0.03900 0.05000 0.02700 0.01800 -0.02800 -0.00600

loop_
_atom_site_label
_atom_site_fract_x
_atom_site_fract_y
_atom_site_fract_z
_atom_site_occupancy
_atom_site_type_symbol
_atom_site_attached_hydrogens
Bi12 0.09029 0.31050 0.60632 1.00000 Bi 0
Bi1 0.62410 0.29350 0.59930 0.47500 Bi 0
Ca1 0.62410 0.29350 0.59930 0.02500 Ca 0
Bi2 0.56010 0.32580 0.61150 0.47500 Bi 0
Ca2 0.56010 0.32580 0.61150 0.02500 Ca 0
FeM1 0.00000 0.00000 0.00000 1.00000 Fe 0
FeM2 0.00000 0.50000 0.00000 0.63000 Fe 0
CoM2 0.00000 0.50000 0.00000 0.16000 Co 0
NiM2 0.00000 0.50000 0.00000 0.19000 Ni 0
ZnM2 0.00000 0.50000 0.00000 0.02000 Zn 0
As 0.16660 0.20800 0.21470 1.00000 As 0
O1 0.06580 0.44260 0.19520 1.00000 O 0
O-H2 0.13180 0.25630 0.88790 1.00000 O 1
O3 0.08000 -0.00810 0.18010 1.00000 O 0
O4 0.34450 0.24320 0.08320 1.00000 O 0
O-H5 0.12960 0.62310 0.46660 0.50000 O 1
O5 0.12960 0.62310 0.46660 0.50000 O 0
O6 0.18240 0.14270 0.38970 1.00000 O 0
FeM1* 0.50000 0.00000 0.00000 1.00000 Fe 0
FeM2* 0.50000 0.50000 0.00000 0.63000 Fe 0
CoM2* 0.50000 0.50000 0.00000 0.16000 Co 0
NiM2* 0.50000 0.50000 0.00000 0.19000 Ni 0
ZnM2* 0.50000 0.50000 0.00000 0.02000 Zn 0
As* 0.66660 0.20800 0.21470 1.00000 As 0
O1* 0.56580 0.44260 0.19520 1.00000 O 0
O-H2* 0.63180 0.25630 0.88790 1.00000 O 1
O3* 0.58000 -0.00810 0.18010 1.00000 O 0
O4* 0.84450 0.24320 0.08320 1.00000 O 0
O-H5* 0.62960 0.62310 0.46660 0.50000 O 1
O5* 0.62960 0.62310 0.46660 0.50000 O 0
O6* 0.68240 0.14270 0.38970 1.00000 O 0

loop_
_cod_changelog_entry_id
_cod_changelog_entry_author
_cod_changelog_entry_date
_cod_changelog_entry_text
1
;cod-tools version 3.8.0
Id: cif_guess_AMCSD_atom_types 9574 2023-05-10 09:00:05Z saulius
;
2023-05-10T18:48:15+03:00
;Derived atom types and hydrogen counts
from atom names that follow the AMCSD naming convention
(Wat == water, O-H == hydroxyl).
;
2
;cod-tools version 3.10.1
Id: cif_fix_AMCSD_aniso_labels 10200 2024-08-01 14:09:44Z saulius
;
2024-08-02T12:20:23+03:00
;Changed the following '_atom_site_aniso_label' values:
'OH2' -> 'O-H2'
'OH5' -> 'O-H5'
'OH2*' -> 'O-H2*'
'OH5*' -> 'O-H5*'
;

loop_
_cod_related_entry_id
_cod_related_entry_database
_cod_related_entry_code
1 AMCSD 0002816
